data_1557315
loop_
_publ_author_name
'Okamoto, Yukihiro'
'Tsuzuki, Seiji'
'Tatara, Ryoichi'
'Ueno, Kazuhide'
'Dokko, Kaoru'
'Watanabe, Masayoshi'

_publ_section_title
;
 High Transference Number of Na Ion in Liquid-State Sulfolane Solvates of
 Sodium Bis(fluorosulfonyl)amide
;
_journal_name_full 'The Journal of Physical Chemistry C'
_journal_paper_doi 10.1021/acs.jpcc.9b11458
_journal_year 2020
_chemical_formula_sum 'C6 H12 F N0.5 Na0.5 O5 S2.5'
_chemical_formula_weight 281.81
_space_group_crystal_system monoclinic
_space_group_IT_number 15
_space_group_name_Hall '-I 2ya'
_space_group_name_H-M_alt 'I 1 2/a 1'
_atom_sites_solution_hydrogens geom
_audit_creation_method SHELXL-2018/3
_cell_angle_alpha 90
_cell_angle_beta 101.179(4)
_cell_angle_gamma 90
_cell_formula_units_Z 8
_cell_length_a 11.9451(5)
_cell_length_b 11.9286(4)
_cell_length_c 16.2807(7)
_cell_measurement_reflns_used 6037
_cell_measurement_temperature 223(2)
_cell_measurement_theta_max 28.3800
_cell_measurement_theta_min 3.2570
_cell_volume 2275.79(16)
_computing_cell_refinement 'CrysAlisPro 1.171.39.46e (Rigaku OD, 2018)'
_computing_data_collection 'CrysAlisPro 1.171.39.46e (Rigaku OD, 2018)'
_computing_data_reduction 'CrysAlisPro 1.171.39.46e (Rigaku OD, 2018)'
_computing_structure_refinement 'SHELXL-2018/3 (Sheldrick, 2018)'
_computing_structure_solution 'SHELXT 2014/4 (Sheldrick, 2014)'
_diffrn_ambient_temperature 223(2)
_diffrn_measured_fraction_theta_full 0.998
_diffrn_measured_fraction_theta_max 0.861
_diffrn_measurement_device_type 'XtaLAB AFC12 (RINC): Kappa dual home/near'
_diffrn_measurement_method '\w scans'
_diffrn_radiation_type MoK\a
_diffrn_radiation_wavelength 0.71073
_diffrn_reflns_av_R_equivalents 0.0123
_diffrn_reflns_av_unetI/netI 0.0123
_diffrn_reflns_Laue_measured_fraction_full 0.998
_diffrn_reflns_Laue_measured_fraction_max 0.861
_diffrn_reflns_limit_h_max 15
_diffrn_reflns_limit_h_min -14
_diffrn_reflns_limit_k_max 15
_diffrn_reflns_limit_k_min -15
_diffrn_reflns_limit_l_max 20
_diffrn_reflns_limit_l_min -21
_diffrn_reflns_number 8455
_diffrn_reflns_point_group_measured_fraction_full 0.998
_diffrn_reflns_point_group_measured_fraction_max 0.861
_diffrn_reflns_theta_full 25.242
_diffrn_reflns_theta_max 28.432
_diffrn_reflns_theta_min 3.275
_diffrn_source 'micro-focus sealed X-ray tube'
_exptl_absorpt_coefficient_mu 0.593
_exptl_absorpt_correction_T_max 1.00000
_exptl_absorpt_correction_T_min 0.93942
_exptl_absorpt_correction_type multi-scan
_exptl_absorpt_process_details
;
CrysAlisPro 1.171.39.46e (Rigaku Oxford Diffraction, 2018)
Empirical absorption correction using spherical harmonics,
 implemented in SCALE3 ABSPACK scaling algorithm.
;
_exptl_crystal_colour 'clear colourless'
_exptl_crystal_density_diffrn 1.645
_exptl_crystal_description needle
_exptl_crystal_F_000 1168
_exptl_crystal_size_max 0.9
_exptl_crystal_size_mid 0.2
_exptl_crystal_size_min 0.2
_refine_diff_density_max 1.241
_refine_diff_density_min -0.393
_refine_diff_density_rms 0.071
_refine_ls_extinction_method none
_refine_ls_goodness_of_fit_ref 1.084
_refine_ls_hydrogen_treatment constr
_refine_ls_matrix_type full
_refine_ls_number_parameters 143
_refine_ls_number_reflns 2468
_refine_ls_number_restraints 0
_refine_ls_restrained_S_all 1.084
_refine_ls_R_factor_all 0.0427
_refine_ls_R_factor_gt 0.0392
_refine_ls_shift/su_max 0.000
_refine_ls_shift/su_mean 0.000
_refine_ls_structure_factor_coef Fsqd
_refine_ls_weighting_details 'w=1/[\s^2^(Fo^2^)+(0.0589P)^2^+4.4099P] where P=(Fo^2^+2Fc^2^)/3'
_refine_ls_weighting_scheme calc
_refine_ls_wR_factor_gt 0.1097
_refine_ls_wR_factor_ref 0.1128
_reflns_Friedel_coverage 0.000
_reflns_number_gt 2240
_reflns_number_total 2468
_reflns_threshold_expression 'I > 2\s(I)'
_cod_data_source_file jp9b11458_si_002.cif
_cod_data_source_block NaFSA_SL_1_3
_cod_original_sg_symbol_H-M 'I 2/a'
_cod_original_formula_sum 'C6 H12 F N0.50 Na0.50 O5 S2.50'
_cod_database_code 1557315
_shelx_shelxl_version_number 2018/3
_shelx_space_group_comment
;
The symmetry employed for this shelxl refinement is uniquely defined
by the following loop, which should always be used as a source of
symmetry information in preference to the above space-group names.
They are only intended as comments.
;

loop_
_space_group_symop_operation_xyz
'x, y, z'
'-x+1/2, y, -z'
'x+1/2, y+1/2, z+1/2'
'-x+1, y+1/2, -z+1/2'
'-x, -y, -z'
'x-1/2, -y, z'
'-x+1/2, -y+1/2, -z+1/2'
'x, -y+1/2, z+1/2'

loop_
_atom_site_label
_atom_site_type_symbol
_atom_site_fract_x
_atom_site_fract_y
_atom_site_fract_z
_atom_site_U_iso_or_equiv
_atom_site_adp_type
_atom_site_occupancy
_atom_site_site_symmetry_order
_atom_site_calc_flag
_atom_site_refinement_flags_posn
_atom_site_refinement_flags_adp
_atom_site_refinement_flags_occupancy
_atom_site_disorder_assembly
_atom_site_disorder_group
S14 S 0.750000 0.65938(6) 0.500000 0.02261(17) Uani 1 2 d S T P . .
S5 S 0.43212(5) 0.45953(5) 0.27652(3) 0.03127(17) Uani 1 1 d . . . . .
S9 S 0.33861(5) 0.76533(5) 0.45752(4) 0.03481(17) Uani 1 1 d . . . . .
Na13 Na 0.500000 0.500000 0.500000 0.0272(3) Uani 1 2 d S . P . .
O15 O 0.65345(14) 0.59641(14) 0.45608(10) 0.0361(4) Uani 1 1 d . . . . .
O6 O 0.41573(16) 0.47092(17) 0.36126(10) 0.0440(4) Uani 1 1 d . . . . .
F8 F 0.26378(16) 0.70830(18) 0.37978(11) 0.0653(5) Uani 1 1 d . . . . .
O10 O 0.39761(17) 0.67655(17) 0.50457(13) 0.0514(5) Uani 1 1 d . . . . .
N12 N 0.250000 0.8286(2) 0.500000 0.0341(6) Uani 1 2 d S T P . .
O7 O 0.3823(2) 0.3624(2) 0.23184(15) 0.0658(6) Uani 1 1 d . . . . .
O11 O 0.4020(2) 0.8466(2) 0.42294(17) 0.0705(7) Uani 1 1 d . . . . .
C16 C 0.7034(2) 0.75852(19) 0.56848(14) 0.0319(5) Uani 1 1 d . . . . .
H16A H 0.628136 0.739292 0.578153 0.038 Uiso 1 1 calc R U . . .
H16B H 0.756116 0.761330 0.621870 0.038 Uiso 1 1 calc R U . . .
C4 C 0.5792(2) 0.4703(2) 0.27086(16) 0.0380(5) Uani 1 1 d . . . . .
H4A H 0.626868 0.465362 0.326205 0.046 Uiso 1 1 calc R U . . .
H4B H 0.600824 0.411286 0.236047 0.046 Uiso 1 1 calc R U . . .
C17 C 0.7010(3) 0.8690(2) 0.5232(2) 0.0526(7) Uani 1 1 d . . . . .
H17A H 0.709176 0.930472 0.562926 0.063 Uiso 1 1 calc R U . . .
H17B H 0.629086 0.877761 0.484179 0.063 Uiso 1 1 calc R U . . .
C1 C 0.3856(3) 0.5830(3) 0.21870(19) 0.0538(7) Uani 1 1 d . . . . .
H1A H 0.316012 0.569047 0.178247 0.065 Uiso 1 1 calc R U . . .
H1B H 0.372086 0.643096 0.255703 0.065 Uiso 1 1 calc R U . . .
C3 C 0.5904(3) 0.5838(3) 0.2326(2) 0.0664(10) Uani 1 1 d . . . . .
H3A H 0.607181 0.639910 0.276389 0.080 Uiso 1 1 calc R U . . .
H3B H 0.652826 0.582809 0.202317 0.080 Uiso 1 1 calc R U . . .
C2 C 0.4832(3) 0.6123(3) 0.1750(2) 0.0623(9) Uani 1 1 d . . . . .
H2A H 0.476636 0.570068 0.123393 0.075 Uiso 1 1 calc R U . . .
H2B H 0.481530 0.691615 0.161627 0.075 Uiso 1 1 calc R U . . .

loop_
_atom_site_aniso_label
_atom_site_aniso_U_11
_atom_site_aniso_U_22
_atom_site_aniso_U_33
_atom_site_aniso_U_23
_atom_site_aniso_U_13
_atom_site_aniso_U_12
S14 0.0244(3) 0.0218(3) 0.0225(3) 0.000 0.0068(2) 0.000
S5 0.0314(3) 0.0350(3) 0.0256(3) 0.0027(2) 0.0012(2) -0.0058(2)
S9 0.0290(3) 0.0372(3) 0.0384(3) 0.0007(2) 0.0069(2) 0.0037(2)
Na13 0.0274(6) 0.0285(6) 0.0256(6) 0.0009(5) 0.0048(4) -0.0028(5)
O15 0.0358(8) 0.0390(9) 0.0347(8) -0.0090(7) 0.0098(7) -0.0133(7)
O6 0.0427(9) 0.0618(12) 0.0279(8) 0.0033(8) 0.0075(7) -0.0094(9)
F8 0.0606(11) 0.0827(13) 0.0478(10) -0.0244(9) -0.0015(8) 0.0120(10)
O10 0.0480(10) 0.0447(11) 0.0596(12) 0.0030(9) 0.0057(9) 0.0202(9)
N12 0.0330(13) 0.0255(13) 0.0441(15) 0.000 0.0089(12) 0.000
O7 0.0709(14) 0.0644(14) 0.0587(13) -0.0211(11) 0.0044(11) -0.0307(12)
O11 0.0635(14) 0.0670(15) 0.0913(18) 0.0187(13) 0.0408(13) -0.0040(12)
C16 0.0368(12) 0.0308(11) 0.0298(10) -0.0071(9) 0.0109(9) 0.0016(9)
C4 0.0319(11) 0.0449(13) 0.0370(12) -0.0025(10) 0.0059(9) 0.0060(10)
C17 0.0661(18) 0.0308(13) 0.0666(18) -0.0018(13) 0.0269(15) 0.0077(13)
C1 0.0471(15) 0.0612(18) 0.0550(17) 0.0284(14) 0.0142(13) 0.0165(14)
C3 0.0419(16) 0.075(2) 0.082(2) 0.0300(19) 0.0119(15) -0.0138(15)
C2 0.0536(17) 0.070(2) 0.0611(19) 0.0267(16) 0.0061(14) -0.0073(16)

loop_
_atom_type_symbol
_atom_type_description
_atom_type_scat_dispersion_real
_atom_type_scat_dispersion_imag
_atom_type_scat_source
C C 0.0033 0.0016 'International Tables Vol C Tables 4.2.6.8 and 6.1.1.4'
H H 0.0000 0.0000 'International Tables Vol C Tables 4.2.6.8 and 6.1.1.4'
F F 0.0171 0.0103 'International Tables Vol C Tables 4.2.6.8 and 6.1.1.4'
N N 0.0061 0.0033 'International Tables Vol C Tables 4.2.6.8 and 6.1.1.4'
Na Na 0.0362 0.0249 'International Tables Vol C Tables 4.2.6.8 and 6.1.1.4'
O O 0.0106 0.0060 'International Tables Vol C Tables 4.2.6.8 and 6.1.1.4'
S S 0.1246 0.1234 'International Tables Vol C Tables 4.2.6.8 and 6.1.1.4'

loop_
_geom_angle_atom_site_label_1
_geom_angle_atom_site_label_2
_geom_angle_atom_site_label_3
_geom_angle
_geom_angle_site_symmetry_1
_geom_angle_site_symmetry_3
_geom_angle_publ_flag
O15 S14 O15 117.32(15) 2_656 . ?
O15 S14 C16 110.53(10) 2_656 . ?
O15 S14 C16 109.74(10) . . ?
O15 S14 C16 109.74(10) 2_656 2_656 ?
O15 S14 C16 110.54(10) . 2_656 ?
C16 S14 C16 97.10(15) . 2_656 ?
O7 S5 O6 116.28(13) . . ?
O7 S5 C1 110.15(16) . . ?
O6 S5 C1 110.08(14) . . ?
O7 S5 C4 110.39(14) . . ?
O6 S5 C4 111.23(11) . . ?
C1 S5 C4 97.05(13) . . ?
O11 S9 O10 118.73(14) . . ?
O11 S9 F8 104.10(15) . . ?
O10 S9 F8 105.11(12) . . ?
O11 S9 N12 107.83(14) . . ?
O10 S9 N12 115.50(11) . . ?
F8 S9 N12 103.82(8) . . ?
O6 Na13 O6 180.00(4) . 5_666 ?
O6 Na13 O15 89.64(6) . . ?
O6 Na13 O15 90.36(6) 5_666 . ?
O6 Na13 O15 90.36(6) . 5_666 ?
O6 Na13 O15 89.64(6) 5_666 5_666 ?
O15 Na13 O15 180.0 . 5_666 ?
O6 Na13 O10 88.09(7) . 5_666 ?
O6 Na13 O10 91.91(7) 5_666 5_666 ?
O15 Na13 O10 89.32(7) . 5_666 ?
O15 Na13 O10 90.68(7) 5_666 5_666 ?
O6 Na13 O10 91.91(7) . . ?
O6 Na13 O10 88.09(7) 5_666 . ?
O15 Na13 O10 90.68(7) . . ?
O15 Na13 O10 89.32(7) 5_666 . ?
O10 Na13 O10 180.0 5_666 . ?
S14 O15 Na13 133.46(9) . . ?
S5 O6 Na13 146.82(11) . . ?
S9 O10 Na13 146.05(13) . . ?
S9 N12 S9 122.37(18) 2_556 . ?
C17 C16 S14 104.62(16) . . ?
C17 C16 H16A 110.8 . . ?
S14 C16 H16A 110.8 . . ?
C17 C16 H16B 110.8 . . ?
S14 C16 H16B 110.8 . . ?
H16A C16 H16B 108.9 . . ?
C3 C4 S5 104.73(18) . . ?
C3 C4 H4A 110.8 . . ?
S5 C4 H4A 110.8 . . ?
C3 C4 H4B 110.8 . . ?
S5 C4 H4B 110.8 . . ?
H4A C4 H4B 108.9 . . ?
C16 C17 C17 107.52(19) . 2_656 ?
C16 C17 H17A 110.2 . . ?
C17 C17 H17A 110.2 2_656 . ?
C16 C17 H17B 110.2 . . ?
C17 C17 H17B 110.2 2_656 . ?
H17A C17 H17B 108.5 . . ?
C2 C1 S5 104.4(2) . . ?
C2 C1 H1A 110.9 . . ?
S5 C1 H1A 110.9 . . ?
C2 C1 H1B 110.9 . . ?
S5 C1 H1B 110.9 . . ?
H1A C1 H1B 108.9 . . ?
C2 C3 C4 109.5(3) . . ?
C2 C3 H3A 109.8 . . ?
C4 C3 H3A 109.8 . . ?
C2 C3 H3B 109.8 . . ?
C4 C3 H3B 109.8 . . ?
H3A C3 H3B 108.2 . . ?
C3 C2 C1 107.5(3) . . ?
C3 C2 H2A 110.2 . . ?
C1 C2 H2A 110.2 . . ?
C3 C2 H2B 110.2 . . ?
C1 C2 H2B 110.2 . . ?
H2A C2 H2B 108.5 . . ?

loop_
_geom_bond_atom_site_label_1
_geom_bond_atom_site_label_2
_geom_bond_distance
_geom_bond_site_symmetry_2
_geom_bond_publ_flag
S14 O15 1.4443(16) 2_656 ?
S14 O15 1.4443(16) . ?
S14 C16 1.787(2) . ?
S14 C16 1.787(2) 2_656 ?
S5 O7 1.435(2) . ?
S5 O6 1.4370(17) . ?
S5 C1 1.778(3) . ?
S5 C4 1.781(2) . ?
S9 O11 1.413(2) . ?
S9 O10 1.4127(19) . ?
S9 F8 1.5572(18) . ?
S9 N12 1.5660(14) . ?
Na13 O6 2.3140(17) . ?
Na13 O6 2.3140(17) 5_666 ?
Na13 O15 2.3879(16) . ?
Na13 O15 2.3879(16) 5_666 ?
Na13 O10 2.4438(18) 5_666 ?
Na13 O10 2.4438(18) . ?
C16 C17 1.507(4) . ?
C16 H16A 0.9700 . ?
C16 H16B 0.9700 . ?
C4 C3 1.507(4) . ?
C4 H4A 0.9700 . ?
C4 H4B 0.9700 . ?
C17 C17 1.512(6) 2_656 ?
C17 H17A 0.9700 . ?
C17 H17B 0.9700 . ?
C1 C2 1.519(4) . ?
C1 H1A 0.9700 . ?
C1 H1B 0.9700 . ?
C3 C2 1.473(4) . ?
C3 H3A 0.9700 . ?
C3 H3B 0.9700 . ?
C2 H2A 0.9700 . ?
C2 H2B 0.9700 . ?
